data_7051276
loop_
_publ_author_name
'Pierre Braunstein'
'Yves Chauvin'
'Jean Fischer'
'H\'el\`ene Olivier'
'Carsten Strohmann'
'Dawn V. Toronto'

_publ_section_title
;
 Oxidative addition of iodine, iodomethane and iodobenzene to the
 rhodium phosphino enolate complex[Rh{Ph2PCHC(O)Ph}(CO)(PPh3)] and
 carbon monoxide insertion into the resulting Rh--carbon bond of
 [Rh{Ph2PCHC(O)Ph}Me(I)(CO)(PPh3)]
;
_journal_issue 6
_journal_name_full 'New J. Chem.'
_journal_page_first 437
_journal_page_last 445
_journal_paper_doi 10.1039/b000961j
_journal_volume 24
_journal_year 2000
_chemical_formula_moiety 'C40 H34 I O2 P2 Rh'
_chemical_formula_sum 'C40 H34 I O2 P2 Rh'
_chemical_formula_weight 838.47
_chemical_name_systematic ' ?'
_space_group_IT_number 14
_symmetry_cell_setting monoclinic
_symmetry_space_group_name_Hall '-P 2yn'
_symmetry_space_group_name_H-M 'P 1 21/n 1'
_cell_angle_alpha 90
_cell_angle_beta 92.25(2)
_cell_angle_gamma 90
_cell_formula_units_Z 4
_cell_length_a 12.054(3)
_cell_length_b 24.130(3)
_cell_length_c 12.213(3)
_cell_measurement_reflns_used 24
_cell_measurement_temperature 294
_cell_measurement_theta_max 19.5
_cell_measurement_theta_min 18.0
_cell_volume 3549.6(13)
_computing_cell_refinement CAD4_(Enraf-Nonius,_1994)
_computing_data_collection CAD4_(Enraf-Nonius,_1994)
_computing_data_reduction process_OpenMoleN_(_1997)
_computing_publication_material CIFGEN_IN_OpenMoleN_(_1997)
_computing_structure_refinement LSFM_OpenMoleN_(_1997)
_computing_structure_solution Direct_methods_(SIR,_Burla_et_al.,_1989)
_diffrn_ambient_temperature 294
_diffrn_measurement_device_type Enraf_Nonius_CAD4
_diffrn_measurement_method \q/2\q
_diffrn_radiation_monochromator graphite
_diffrn_radiation_type Mo-K\a
_diffrn_radiation_wavelength 0.71073
_diffrn_reflns_av_R_equivalents 0.032
_diffrn_reflns_av_sigmaI/netI 0.333
_diffrn_reflns_limit_h_max 15
_diffrn_reflns_limit_h_min 0
_diffrn_reflns_limit_k_max 0
_diffrn_reflns_limit_k_min -30
_diffrn_reflns_limit_l_max 15
_diffrn_reflns_limit_l_min -15
_diffrn_reflns_number 8297
_diffrn_reflns_theta_max 27.00
_diffrn_reflns_theta_min 2.5
_diffrn_source xray_tube
_diffrn_standards_decay_% 0
_diffrn_standards_interval_time 60
_diffrn_standards_number 3
_exptl_absorpt_coefficient_mu 1.475
_exptl_absorpt_correction_T_max 1.0000
_exptl_absorpt_correction_T_min 0.7414
_exptl_absorpt_correction_type psi_scan_(North,_Phillips,_Mathews,_1968)
_exptl_crystal_colour yellow
_exptl_crystal_density_diffrn 1.57
_exptl_crystal_density_method none
_exptl_crystal_description prism
_exptl_crystal_F_000 1672
_exptl_crystal_size_max 0.40
_exptl_crystal_size_mid 0.35
_exptl_crystal_size_min 0.30
_refine_diff_density_max 1.259
_refine_diff_density_min -0.215
_refine_ls_extinction_method none
_refine_ls_goodness_of_fit_all 2.970
_refine_ls_goodness_of_fit_ref 1.088
_refine_ls_hydrogen_treatment noref
_refine_ls_matrix_type full
_refine_ls_number_constraints 0
_refine_ls_number_parameters 415
_refine_ls_number_reflns 4991
_refine_ls_number_restraints 0
_refine_ls_R_factor_all 0.091
_refine_ls_R_factor_gt 0.039
_refine_ls_shift/esd_mean 0.000
_refine_ls_shift/su_max 0.003
_refine_ls_structure_factor_coef F
_refine_ls_weighting_details 'w = 4Fo^2^/(\s^2^(Fo^2^) + 0.0064 Fo^4^)'
_refine_ls_weighting_scheme calc
_refine_ls_wR_factor_all 0.149
_refine_ls_wR_factor_ref 0.055
_reflns_number_gt 4991
_reflns_number_total 7930
_reflns_threshold_expression >3.0\s(I)
_cod_data_source_file b000961j.txt
_cod_data_source_block st732
_cod_depositor_comments
;
The following automatic conversions were performed:

'_refine_ls_weighting_scheme' value '4Fo^2^/(\s^2^(Fo^2^) + 0.0064
Fo^4^)' was changed to 'calc'. New tag '_refine_ls_weighting_details'
was created. The value of the new tag was set to 'w =
4Fo^2^/(\s^2^(Fo^2^) + 0.0064 Fo^4^)'.

Automatic conversion script
Id: cif_fix_values 3143 2015-03-26 13:38:13Z robertas 
;
_cod_original_cell_volume 3549(2)
_cod_database_code 7051276

loop_
_symmetry_equiv_pos_as_xyz
x,y,z
1/2-x,1/2+y,1/2-z
-x,-y,-z
1/2+x,1/2-y,1/2+z

loop_
_atom_site_label
_atom_site_fract_x
_atom_site_fract_y
_atom_site_fract_z
_atom_site_U_iso_or_equiv
_atom_site_adp_type
_atom_site_calc_flag
_atom_site_calc_attached_atom
_atom_site_type_symbol
RH 0.06662(3) 0.10259(2) 0.26465(3) 0.0355(2) Uani ? ? Rh
O1 0.0651(3) 0.1176(2) 0.4322(2) 0.045(2) Uani ? ? O
C1 -0.0298(4) 0.1314(2) 0.4742(4) 0.044(3) Uani ? ? C
C2 -0.1278(4) 0.1339(3) 0.4141(4) 0.049(3) Uani ? ? C
C3 -0.0237(4) 0.1433(2) 0.5940(4) 0.046(3) Uani ? ? C
C4 0.0513(5) 0.1154(2) 0.6622(4) 0.053(3) Uani ? ? C
C5 0.0547(6) 0.1255(3) 0.7737(5) 0.066(4) Uani ? ? C
C6 -0.0150(6) 0.1649(3) 0.8194(5) 0.070(4) Uani ? ? C
C7 -0.0877(5) 0.1928(3) 0.7505(4) 0.066(4) Uani ? ? C
C8 -0.0935(5) 0.1827(3) 0.6392(4) 0.059(3) Uani ? ? C
P1 -0.1229(1) 0.11630(6) 0.2761(1) 0.0426(7) Uani ? ? P
C9 -0.1940(4) 0.1682(2) 0.1917(4) 0.045(3) Uani ? ? C
C10 -0.2604(6) 0.2074(3) 0.2382(5) 0.077(4) Uani ? ? C
C11 -0.3238(7) 0.2427(3) 0.1736(6) 0.103(5) Uani ? ? C
C12 -0.3173(5) 0.2424(3) 0.0616(5) 0.063(3) Uani ? ? C
C13 -0.2483(5) 0.2054(3) 0.0149(5) 0.063(3) Uani ? ? C
C14 -0.1865(5) 0.1691(3) 0.0797(5) 0.064(3) Uani ? ? C
C15 -0.2126(4) 0.0560(2) 0.2495(4) 0.043(2) Uani ? ? C
C16 -0.2250(6) 0.0314(3) 0.1473(5) 0.071(4) Uani ? ? C
C17 -0.2964(6) -0.0127(3) 0.1295(5) 0.079(4) Uani ? ? C
C18 -0.3595(5) -0.0314(3) 0.2122(6) 0.073(4) Uani ? ? C
C19 -0.3485(6) -0.0077(3) 0.3121(5) 0.088(4) Uani ? ? C
C20 -0.2763(5) 0.0361(3) 0.3337(5) 0.070(4) Uani ? ? C
C21 0.0378(5) 0.0203(2) 0.3128(5) 0.055(3) Uani ? ? C
C22 0.0560(4) 0.0825(2) 0.1206(4) 0.047(3) Uani ? ? C
O2 0.0474(4) 0.0672(2) 0.0339(3) 0.070(3) Uani ? ? O
P2 0.2655(1) 0.08963(5) 0.2643(1) 0.0393(6) Uani ? ? P
C23 0.3364(4) 0.1103(2) 0.1409(4) 0.045(3) Uani ? ? C
C24 0.2906(5) 0.1476(3) 0.0655(5) 0.062(3) Uani ? ? C
C25 0.3518(6) 0.1658(3) -0.0213(5) 0.074(4) Uani ? ? C
C26 0.4546(6) 0.1473(3) -0.0350(5) 0.081(4) Uani ? ? C
C27 0.4995(5) 0.1082(4) 0.0356(6) 0.081(4) Uani ? ? C
C28 0.4423(5) 0.0901(3) 0.1233(6) 0.073(4) Uani ? ? C
C29 0.3047(4) 0.0166(2) 0.2762(4) 0.041(2) Uani ? ? C
C30 0.3559(5) -0.0064(2) 0.3684(5) 0.056(3) Uani ? ? C
C31 0.3760(5) -0.0625(2) 0.3767(5) 0.061(3) Uani ? ? C
C32 0.3450(5) -0.0967(3) 0.2911(6) 0.069(4) Uani ? ? C
C33 0.2931(6) -0.0753(3) 0.1998(5) 0.067(4) Uani ? ? C
C34 0.2728(5) -0.0191(2) 0.1895(5) 0.059(3) Uani ? ? C
C35 0.3414(4) 0.1249(2) 0.3759(5) 0.051(3) Uani ? ? C
C36 0.4277(6) 0.1605(3) 0.3591(6) 0.078(4) Uani ? ? C
C37 0.4810(7) 0.1874(3) 0.4459(7) 0.108(5) Uani ? ? C
C38 0.4460(7) 0.1802(3) 0.5490(6) 0.102(4) Uani ? ? C
C39 0.3593(6) 0.1452(3) 0.5701(5) 0.097(4) Uani ? ? C
C40 0.3069(5) 0.1172(3) 0.4802(5) 0.067(3) Uani ? ? C
I 0.09763(3) 0.21656(1) 0.24651(3) 0.0514(2) Uani ? ? I
H1 -0.1951 0.1447 0.4460 0.0667 Uiso calc C2 H
H2 0.1007 0.0892 0.6324 0.0704 Uiso calc C4 H
H3 0.1052 0.1054 0.8202 0.0887 Uiso calc C5 H
H4 -0.0120 0.1721 0.8959 0.0942 Uiso calc C6 H
H5 -0.1354 0.2198 0.7799 0.0873 Uiso calc C7 H
H6 -0.1451 0.2025 0.5932 0.0766 Uiso calc C8 H
H7 -0.2623 0.2102 0.3157 0.1009 Uiso calc C10 H
H8 -0.3731 0.2677 0.2069 0.1351 Uiso calc C11 H
H9 -0.3601 0.2675 0.0176 0.0828 Uiso calc C12 H
H10 -0.2427 0.2046 -0.0624 0.0842 Uiso calc C13 H
H11 -0.1373 0.1441 0.0461 0.0825 Uiso calc C14 H
H12 -0.1835 0.0450 0.0885 0.0927 Uiso calc C16 H
H13 -0.3018 -0.0299 0.0596 0.1049 Uiso calc C17 H
H14 -0.4106 -0.0609 0.1995 0.0959 Uiso calc C18 H
H15 -0.3916 -0.0214 0.3696 0.1166 Uiso calc C19 H
H16 -0.2705 0.0523 0.4047 0.0924 Uiso calc C20 H
H17 0.1061 0.0006 0.3167 0.0733 Uiso calc C21 H
H18 0.0058 0.0201 0.3826 0.0733 Uiso calc C21 H
H19 -0.0115 0.0030 0.2607 0.0733 Uiso calc C21 H
H20 0.2170 0.1607 0.0733 0.0805 Uiso calc C24 H
H21 0.3200 0.1918 -0.0718 0.0981 Uiso calc C25 H
H22 0.4967 0.1611 -0.0932 0.1053 Uiso calc C26 H
H23 0.5711 0.0936 0.0233 0.1113 Uiso calc C27 H
H24 0.4750 0.0636 0.1723 0.1010 Uiso calc C28 H
H25 0.3780 0.0170 0.4279 0.0725 Uiso calc C30 H
H26 0.4110 -0.0775 0.4412 0.0806 Uiso calc C31 H
H27 0.3597 -0.1353 0.2956 0.0939 Uiso calc C32 H
H28 0.2703 -0.0994 0.1418 0.0929 Uiso calc C33 H
H29 0.2377 -0.0047 0.1246 0.0774 Uiso calc C34 H
H30 0.4511 0.1668 0.2867 0.1047 Uiso calc C36 H
H31 0.5423 0.2111 0.4334 0.1557 Uiso calc C37 H
H32 0.4820 0.1997 0.6079 0.1416 Uiso calc C38 H
H33 0.3353 0.1399 0.6426 0.1304 Uiso calc C39 H
H34 0.2469 0.0927 0.4924 0.0878 Uiso calc C40 H

loop_
_atom_site_aniso_label
_atom_site_aniso_U_11
_atom_site_aniso_U_22
_atom_site_aniso_U_33
_atom_site_aniso_U_12
_atom_site_aniso_U_13
_atom_site_aniso_U_23
_atom_site_aniso_type_symbol
RH 0.0339(2) 0.0347(2) 0.0382(2) 0.0015(2) 0.0016(1) 0.0017(2) Rh
O1 0.044(2) 0.055(2) 0.038(2) 0.002(2) 0.002(1) -0.001(2) O
C1 0.055(3) 0.046(3) 0.033(2) -0.001(2) 0.001(2) 0.001(2) C
C2 0.043(3) 0.073(4) 0.039(2) -0.001(3) 0.008(2) -0.005(2) C
C3 0.053(3) 0.045(3) 0.041(2) -0.010(2) 0.004(2) -0.002(2) C
C4 0.068(3) 0.046(3) 0.048(3) -0.000(3) 0.002(3) 0.005(2) C
C5 0.090(4) 0.061(3) 0.053(3) -0.016(3) -0.002(3) 0.013(3) C
C6 0.093(4) 0.080(4) 0.046(3) -0.022(4) 0.017(3) -0.013(3) C
C7 0.079(4) 0.071(4) 0.052(3) -0.006(3) 0.017(3) -0.013(3) C
C8 0.059(3) 0.065(4) 0.054(3) -0.006(3) 0.012(3) -0.007(3) C
P1 0.0371(6) 0.0497(7) 0.0418(6) 0.0005(6) 0.0034(5) -0.0025(6) P
C9 0.032(2) 0.052(3) 0.054(3) 0.001(2) -0.001(2) -0.001(2) C
C10 0.092(4) 0.079(4) 0.063(3) 0.043(3) 0.014(3) -0.007(3) C
C11 0.123(5) 0.107(5) 0.082(4) 0.069(4) 0.010(4) -0.012(4) C
C12 0.061(3) 0.065(4) 0.063(3) 0.015(3) -0.011(3) 0.006(3) C
C13 0.075(4) 0.071(4) 0.048(3) 0.011(3) -0.006(3) 0.016(3) C
C14 0.059(3) 0.073(4) 0.059(3) 0.022(3) 0.016(3) 0.003(3) C
C15 0.035(2) 0.049(3) 0.047(2) -0.000(2) 0.002(2) 0.003(2) C
C16 0.081(4) 0.076(4) 0.058(3) -0.025(3) 0.012(3) -0.002(3) C
C17 0.103(5) 0.072(4) 0.068(4) -0.031(4) 0.007(4) -0.018(3) C
C18 0.062(3) 0.073(4) 0.085(4) -0.031(3) -0.005(3) -0.002(3) C
C19 0.081(4) 0.117(5) 0.072(4) -0.058(3) 0.012(3) 0.001(4) C
C20 0.062(3) 0.094(5) 0.057(3) -0.020(3) 0.008(3) 0.003(3) C
C21 0.057(3) 0.041(3) 0.071(3) 0.002(3) 0.002(3) 0.006(3) C
C22 0.042(3) 0.057(3) 0.044(2) 0.002(2) 0.005(2) -0.000(2) C
O2 0.080(3) 0.100(3) 0.043(2) 0.006(3) 0.004(2) -0.014(2) O
P2 0.0364(6) 0.0380(7) 0.0437(6) 0.0017(5) -0.0005(5) 0.0022(5) P
C23 0.040(3) 0.045(3) 0.051(3) -0.005(2) 0.005(2) 0.001(2) C
C24 0.063(3) 0.065(4) 0.058(3) 0.009(3) 0.012(3) 0.016(3) C
C25 0.095(5) 0.074(4) 0.058(3) -0.002(4) 0.014(3) 0.012(3) C
C26 0.074(4) 0.100(5) 0.071(4) -0.029(4) 0.028(3) 0.002(4) C
C27 0.052(3) 0.119(6) 0.088(4) -0.007(4) 0.026(3) 0.014(4) C
C28 0.042(3) 0.087(5) 0.105(5) 0.004(3) 0.015(3) 0.023(4) C
C29 0.034(2) 0.038(2) 0.053(3) 0.001(2) 0.009(2) 0.003(2) C
C30 0.053(3) 0.056(3) 0.058(3) 0.012(3) 0.004(2) 0.002(3) C
C31 0.069(4) 0.045(3) 0.073(3) 0.015(3) 0.009(3) 0.009(3) C
C32 0.070(4) 0.044(3) 0.104(4) 0.013(3) 0.027(3) 0.010(3) C
C33 0.079(4) 0.041(3) 0.094(4) 0.002(3) 0.006(4) -0.020(3) C
C34 0.067(3) 0.048(3) 0.064(3) 0.007(3) 0.001(3) -0.006(3) C
C35 0.049(3) 0.042(3) 0.064(3) 0.011(2) -0.017(2) -0.004(3) C
C36 0.094(5) 0.061(4) 0.084(4) -0.020(3) -0.031(4) 0.011(3) C
C37 0.128(5) 0.059(4) 0.165(6) -0.023(4) -0.085(4) 0.012(5) C
C38 0.136(5) 0.066(4) 0.118(4) 0.021(4) -0.083(3) -0.037(3) C
C39 0.112(5) 0.106(5) 0.078(3) 0.054(4) -0.055(3) -0.045(3) C
C40 0.057(3) 0.077(4) 0.067(3) 0.021(3) -0.018(3) -0.022(3) C
I 0.0524(2) 0.0376(2) 0.0690(2) 0.0017(2) -0.0036(2) 0.0037(2) I

loop_
_atom_type_symbol
_atom_type_description
_atom_type_scat_dispersion_real
_atom_type_scat_dispersion_imag
_atom_type_scat_source
C ? 0.002 0.002 International_Tables_Vol_IV_Table_2.3.1
H ? 0.000 0.000 International_Tables_Vol_IV_Table_2.3.1
I ? -0.726 1.812 International_Tables_Vol_IV_Table_2.3.1
O ? 0.008 0.006 International_Tables_Vol_IV_Table_2.3.1
P ? 0.090 0.095 International_Tables_Vol_IV_Table_2.3.1
Rh ? -1.287 0.919 International_Tables_Vol_IV_Table_2.3.1

loop_
_geom_angle_atom_site_label_1
_geom_angle_atom_site_label_2
_geom_angle_atom_site_label_3
_geom_angle
_geom_angle_site_symmetry_1
_geom_angle_site_symmetry_2
_geom_angle_site_symmetry_3
_geom_angle_publ_flag
O1 RH P1 82.5(1) . . . ?
O1 RH C21 83.2(2) . . . ?
O1 RH C22 173.0(2) . . . ?
O1 RH P2 94.1(1) . . . ?
O1 RH I 85.0(1) . . . ?
P1 RH C21 86.8(2) . . . ?
P1 RH C22 93.7(2) . . . ?
P1 RH P2 176.53(5) . . . ?
P1 RH I 89.98(4) . . . ?
C21 RH C22 90.7(2) . . . ?
C21 RH P2 93.0(2) . . . ?
C21 RH I 168.1(2) . . . ?
C22 RH P2 89.8(2) . . . ?
C22 RH I 101.0(2) . . . ?
P2 RH I 89.51(3) . . . ?
O1 C1 C2 123.3(4) . . . ?
O1 C1 C3 115.0(4) . . . ?
C2 C1 C3 121.7(5) . . . ?
C1 C2 P1 116.5(4) . . . ?
C1 C3 C4 120.2(5) . . . ?
C1 C3 C8 120.8(5) . . . ?
C4 C3 C8 118.9(5) . . . ?
C3 C4 C5 120.0(6) . . . ?
C4 C5 C6 121.2(6) . . . ?
C5 C6 C7 118.0(6) . . . ?
C6 C7 C8 121.7(6) . . . ?
C3 C8 C7 120.1(6) . . . ?
C2 P1 C9 110.4(3) . . . ?
C2 P1 C15 108.8(3) . . . ?
C9 P1 C15 100.6(2) . . . ?
P1 C9 C10 120.6(5) . . . ?
P1 C9 C14 121.9(4) . . . ?
C10 C9 C14 117.5(5) . . . ?
C9 C10 C11 120.6(6) . . . ?
C10 C11 C12 121.2(6) . . . ?
C11 C12 C13 118.7(6) . . . ?
C12 C13 C14 120.1(6) . . . ?
C9 C14 C13 121.7(6) . . . ?
P1 C15 C16 122.8(4) . . . ?
P1 C15 C20 118.7(4) . . . ?
C16 C15 C20 118.3(5) . . . ?
C15 C16 C17 121.1(6) . . . ?
C16 C17 C18 120.1(6) . . . ?
C17 C18 C19 119.4(6) . . . ?
C18 C19 C20 122.3(6) . . . ?
C15 C20 C19 118.8(6) . . . ?
C23 P2 C29 101.6(2) . . . ?
C23 P2 C35 104.6(3) . . . ?
C29 P2 C35 105.7(2) . . . ?
P2 C23 C24 122.5(4) . . . ?
P2 C23 C28 119.5(5) . . . ?
C24 C23 C28 117.9(5) . . . ?
C23 C24 C25 120.2(6) . . . ?
C24 C25 C26 121.0(7) . . . ?
C25 C26 C27 119.7(6) . . . ?
C26 C27 C28 120.8(7) . . . ?
C23 C28 C27 120.2(7) . . . ?
P2 C29 C30 123.9(4) . . . ?
P2 C29 C34 117.9(4) . . . ?
C30 C29 C34 118.0(5) . . . ?
C29 C30 C31 121.8(6) . . . ?
C30 C31 C32 119.5(6) . . . ?
C31 C32 C33 120.0(6) . . . ?
C32 C33 C34 121.5(6) . . . ?
C29 C34 C33 119.3(6) . . . ?
P2 C35 C36 122.8(5) . . . ?
P2 C35 C40 118.1(5) . . . ?
C36 C35 C40 119.0(6) . . . ?
C35 C36 C37 120.8(8) . . . ?
C36 C37 C38 120.1(9) . . . ?
C37 C38 C39 121.3(7) . . . ?
C38 C39 C40 117.8(8) . . . ?
C35 C40 C39 121.0(8) . . . ?

loop_
_geom_bond_atom_site_label_1
_geom_bond_atom_site_label_2
_geom_bond_distance
_geom_bond_site_symmetry_1
_geom_bond_site_symmetry_2
_geom_bond_publ_flag
RH O1 2.079(3) . . ?
RH P1 2.318(1) . . ?
RH C21 2.104(6) . . ?
RH C22 1.824(5) . . ?
RH P2 2.418(1) . . ?
RH I 2.7854(5) . . ?
O1 C1 1.314(6) . . ?
C1 C2 1.368(7) . . ?
C1 C3 1.490(7) . . ?
C2 P1 1.741(5) . . ?
C3 C4 1.381(8) . . ?
C3 C8 1.397(8) . . ?
C4 C5 1.383(8) . . ?
C5 C6 1.40(1) . . ?
C6 C7 1.37(1) . . ?
C7 C8 1.380(8) . . ?
P1 C9 1.816(6) . . ?
P1 C15 1.834(6) . . ?
C9 C10 1.376(8) . . ?
C9 C14 1.375(8) . . ?
C10 C11 1.37(1) . . ?
C11 C12 1.373(9) . . ?
C12 C13 1.360(9) . . ?
C13 C14 1.379(8) . . ?
C15 C16 1.386(8) . . ?
C15 C20 1.393(8) . . ?
C16 C17 1.379(9) . . ?
C17 C18 1.364(9) . . ?
C18 C19 1.35(1) . . ?
C19 C20 1.388(9) . . ?
C22 O2 1.123(6) . . ?
P2 C23 1.830(5) . . ?
P2 C29 1.829(5) . . ?
P2 C35 1.822(6) . . ?
C23 C24 1.387(8) . . ?
C23 C28 1.392(8) . . ?
C24 C25 1.386(9) . . ?
C25 C26 1.33(1) . . ?
C26 C27 1.37(1) . . ?
C27 C28 1.368(9) . . ?
C29 C30 1.380(7) . . ?
C29 C34 1.406(8) . . ?
C30 C31 1.379(8) . . ?
C31 C32 1.37(1) . . ?
C32 C33 1.36(1) . . ?
C33 C34 1.383(9) . . ?
C35 C36 1.371(9) . . ?
C35 C40 1.368(9) . . ?
C36 C37 1.38(1) . . ?
C37 C38 1.35(1) . . ?
C38 C39 1.38(1) . . ?
C39 C40 1.416(9) . . ?
